data_2013388
loop_
_publ_author_name
'Gaunt, Andrew J.'
'May, Iain'
'Collison, David'
'Helliwell, Madeleine'

_publ_section_title
;A novel zirconium polyoxometalate compound:
 (NH~4~)~9~[Zr~2~(\m-OH)(H~2~O)~2~(AsOH)~2~(AsW~7~O~28~)(AsW~10~O~36~)]&#x00B7;26H~2~O
;
_journal_issue 7
_journal_name_full 'Acta Crystallographica Section C'
_journal_page_first i65
_journal_page_last i66
_journal_paper_doi 10.1107/S0108270103006358
_journal_volume 59
_journal_year 2003
_chemical_formula_iupac '(N H4)9 [Zr2 (O H) (H2 O)2 (As O H)2 (As W7 O28) (As W10 O36)], 26H2 O'
_chemical_formula_moiety 'H95 As4 N9 O95 W17 Zr2'
_chemical_formula_sum 'As4 H95 N9 O95 W17 Zr2'
_chemical_formula_weight 5349.42
_chemical_name_systematic ?
_space_group_IT_number 12
_symmetry_cell_setting monoclinic
_symmetry_space_group_name_Hall '-C 2y'
_symmetry_space_group_name_H-M 'C 1 2/m 1'
_atom_sites_solution_hydrogens geom
_atom_sites_solution_primary direct
_atom_sites_solution_secondary difmap
_audit_creation_method SHELXL-97
_cell_angle_alpha 90.00
_cell_angle_beta 105.228(2)
_cell_angle_gamma 90.00
_cell_formula_units_Z 4
_cell_length_a 32.200(4)
_cell_length_b 15.993(2)
_cell_length_c 18.415(2)
_cell_measurement_reflns_used 5091
_cell_measurement_temperature 100(2)
_cell_measurement_theta_max 28.28
_cell_measurement_theta_min 2.34
_cell_volume 9150.3(19)
_computing_cell_refinement 'SAINT (Bruker, 2001)'
_computing_data_collection 'SMART (Bruker, 2001)'
_computing_data_reduction SAINT
_computing_molecular_graphics 'XSHELL in SHELXTL (Bruker, 2001)'
_computing_publication_material 'XP in SHELXTL and DIAMOND (Crystal Impact, 1998)'
_computing_structure_refinement 'SHELXL97 (Sheldrick, 1997)'
_computing_structure_solution 'SHELXS97 (Sheldrick, 1990)'
_diffrn_ambient_temperature 100(2)
_diffrn_measured_fraction_theta_full 0.925
_diffrn_measured_fraction_theta_max 0.925
_diffrn_measurement_device_type 'Bruker SMART Platform CCD'
_diffrn_measurement_method \w
_diffrn_radiation_monochromator graphite
_diffrn_radiation_source 'fine-focus sealed tube'
_diffrn_radiation_type MoK\a
_diffrn_radiation_wavelength 0.71073
_diffrn_reflns_av_R_equivalents 0.0470
_diffrn_reflns_av_sigmaI/netI 0.0473
_diffrn_reflns_limit_h_max 41
_diffrn_reflns_limit_h_min -42
_diffrn_reflns_limit_k_max 20
_diffrn_reflns_limit_k_min -20
_diffrn_reflns_limit_l_max 24
_diffrn_reflns_limit_l_min -24
_diffrn_reflns_number 39187
_diffrn_reflns_theta_full 28.31
_diffrn_reflns_theta_max 28.31
_diffrn_reflns_theta_min 2.29
_exptl_absorpt_coefficient_mu 23.052
_exptl_absorpt_correction_T_max 1
_exptl_absorpt_correction_T_min 0.4372
_exptl_absorpt_correction_type multi-scan
_exptl_absorpt_process_details '(SADABS; Bruker, 2001)'
_exptl_crystal_colour colourless
_exptl_crystal_density_diffrn 3.883
_exptl_crystal_density_method 'not measured'
_exptl_crystal_description prismatic
_exptl_crystal_F_000 9552
_exptl_crystal_size_max 0.31
_exptl_crystal_size_mid 0.08
_exptl_crystal_size_min 0.03
_refine_diff_density_max 3.364
_refine_diff_density_min -1.946
_refine_ls_extinction_method none
_refine_ls_goodness_of_fit_ref 1.025
_refine_ls_hydrogen_treatment mixed
_refine_ls_matrix_type full
_refine_ls_number_parameters 525
_refine_ls_number_reflns 10914
_refine_ls_number_restraints 0
_refine_ls_restrained_S_all 1.025
_refine_ls_R_factor_all 0.0512
_refine_ls_R_factor_gt 0.0358
_refine_ls_shift/su_max 0.002
_refine_ls_shift/su_mean 0.000
_refine_ls_structure_factor_coef Fsqd
_refine_ls_weighting_details 'calc w=1/[\s^2^(Fo^2^)+(0.0359P)^2^+201.8467P] where P=(Fo^2^+2Fc^2^)/3'
_refine_ls_weighting_scheme calc
_refine_ls_wR_factor_gt 0.0788
_refine_ls_wR_factor_ref 0.0846
_reflns_number_gt 8830
_reflns_number_total 10914
_reflns_threshold_expression >2sigma(I)
_cod_data_source_file bc1008.cif
_cod_data_source_block I
_cod_depositor_comments
;
The following automatic conversions were performed:
'_symmetry_cell_setting' value 'Monoclinic' changed to 'monoclinic'
according to '/home/saulius/struct/CIF-dictionaries/cif_core.dic'
dictionary named 'cif_core.dic' version 2.4.1 from 2010-06-29.

Automatic conversion script
Id: cif_fix_enum 1527 2010-12-29 10:47:43Z saulius 

The following automatic conversions were performed:

'_symmetry_cell_setting' value 'Monoclinic' changed to 'monoclinic'
according to /home/saulius/struct/CIF-dictionaries/cif_core.dic
dictionary named 'cif_core.dic' version 2.4.1 from 2010-06-29.

Automatic conversion script
Id: cif_fix_values 1715 2011-07-08 13:25:40Z adriana 
;
_cod_original_cell_volume 9150(2)
_cod_original_sg_symbol_H-M 'C 2/m'
_cod_original_formula_sum 'H95 As4 N9 O95 W17 Zr2'
_cod_database_code 2013388
_cod_database_fobs_code 2013388

loop_
_symmetry_equiv_pos_as_xyz
'x, y, z'
'-x, y, -z'
'x+1/2, y+1/2, z'
'-x+1/2, y+1/2, -z'
'-x, -y, -z'
'x, -y, z'
'-x+1/2, -y+1/2, -z'
'x+1/2, -y+1/2, z'

loop_
_atom_site_label
_atom_site_fract_x
_atom_site_fract_y
_atom_site_fract_z
_atom_site_U_iso_or_equiv
_atom_site_adp_type
_atom_site_calc_flag
_atom_site_refinement_flags
_atom_site_occupancy
_atom_site_disorder_assembly
_atom_site_disorder_group
_atom_site_type_symbol
As1 0.11162(4) 0.0000 0.32177(7) 0.0077(2) Uani d S 1 . . As
As2 0.25942(4) 0.0000 0.16804(7) 0.0092(3) Uani d S 1 . . As
As3 0.21886(3) 0.16991(6) 0.00408(6) 0.0159(2) Uani d . 1 . . As
N1 0.5531(12) 0.136(2) 0.137(2) 0.096(11) Uiso d P 0.50 . . N
N2 0.5605(15) 0.0000 0.241(3) 0.198(18) Uiso d S 1 . . N
N3 0.4782(7) 0.1535(13) 0.2932(11) 0.109(6) Uiso d . 1 . . N
N4 0.5048(12) 0.147(2) 0.451(2) 0.100(12) Uiso d P 0.50 . . N
N5 0.4573(13) 0.0000 0.993(2) 0.168(15) Uiso d S 1 . . N
N6 0.1133(15) 0.5000 0.470(3) 0.202(19) Uiso d S 1 . . N
N7 0.1509(7) 0.4160(14) 0.1328(12) 0.120(7) Uiso d . 1 . . N
O1 0.2259(3) 0.0000 0.3336(5) 0.0103(18) Uani d S 1 . . O
O2 0.2250(2) 0.2556(4) 0.3843(4) 0.0171(15) Uani d . 1 . . O
O3 0.1947(2) 0.1031(4) 0.4181(4) 0.0120(13) Uani d . 1 . . O
O4 0.1498(2) 0.1864(4) 0.3020(4) 0.0131(14) Uani d . 1 . . O
O5 0.2783(2) 0.1358(4) 0.3695(4) 0.0108(13) Uani d . 1 . . O
O6 0.2273(2) 0.2218(4) 0.2438(4) 0.0123(13) Uani d . 1 . . O
O7 0.1772(2) 0.0814(4) 0.2135(4) 0.0129(14) Uani d . 1 . . O
O8 0.3260(3) 0.0000 0.0108(5) 0.016(2) Uani d S 1 . . O
O9 0.3369(2) 0.1720(4) 0.0006(4) 0.0200(16) Uani d . 1 . . O
O10 0.3755(2) 0.0831(4) 0.1288(4) 0.0162(15) Uani d . 1 . . O
O11 0.4346(3) 0.0000 0.2439(6) 0.020(2) Uani d S 1 . . O
O12 0.2598(2) 0.0940(4) 0.0117(4) 0.0165(15) Uani d . 1 . . O
O13 0.3095(3) 0.0000 0.1391(5) 0.0123(19) Uani d S 1 . . O
O14 0.3051(2) 0.1779(4) 0.1273(4) 0.0136(14) Uani d . 1 . . O
O15 0.3625(2) 0.0824(4) 0.2674(4) 0.0120(13) Uani d . 1 . . O
O16 0.2207(2) 0.1771(4) 0.1017(4) 0.0146(14) Uani d . 1 . . O
O17 0.2729(2) 0.0858(4) 0.2305(4) 0.0120(13) Uani d . 1 . . O
O18 0.2673(2) 0.3228(4) 0.1625(4) 0.0174(15) Uani d . 1 . . O
O19 0.3269(3) 0.0000 0.3562(5) 0.0111(19) Uani d S 1 . . O
O20 0.3144(2) 0.2178(4) 0.2727(4) 0.0111(13) Uani d . 1 . . O
O21 0.3651(2) 0.1536(4) 0.4058(4) 0.0152(14) Uani d . 1 . . O
O22 0.1735(3) 0.1031(5) -0.0219(4) 0.0292(18) Uani d . 1 . . O
O23 0.1459(3) 0.0000 0.0745(5) 0.016(2) Uani d S 1 . . O
O24 0.0937(2) 0.0795(4) 0.1605(4) 0.0131(14) Uani d . 1 . . O
O25 0.0247(3) 0.0000 0.1679(5) 0.015(2) Uani d S 1 . . O
O26 0.0146(2) 0.1527(4) 0.0899(4) 0.0197(15) Uani d . 1 . . O
O27 -0.0013(2) 0.1334(4) 0.2315(4) 0.0126(13) Uani d . 1 . . O
O28 0.0748(2) 0.0845(4) 0.3021(4) 0.0119(13) Uani d . 1 . . O
O29 0.1224(3) 0.0000 0.4209(5) 0.0089(18) Uani d S 1 . . O
O30 0.0681(2) 0.2174(4) 0.2214(4) 0.0132(14) Uani d . 1 . . O
O31 0.1890(3) 0.0000 0.5333(5) 0.0105(18) Uani d S 1 . . O
O32 0.1950(2) 0.1730(4) 0.5566(4) 0.0177(15) Uani d . 1 . . O
O34 0.1087(2) 0.3269(4) 0.3370(4) 0.0215(16) Uani d . 1 . . O
O35 0.1244(2) 0.1819(4) 0.4264(4) 0.0129(14) Uani d . 1 . . O
O36 -0.0010(3) 0.0000 0.3168(5) 0.0109(19) Uani d S 1 . . O
O37 -0.0349(2) 0.1552(4) 0.3544(4) 0.0162(15) Uani d . 1 . . O
O38 0.0432(2) 0.0809(4) 0.4349(4) 0.0134(14) Uani d . 1 . . O
O39 0.0515(3) 0.0000 0.5738(6) 0.018(2) Uani d S 1 . . O
O40 0.0444(2) 0.2149(4) 0.3494(4) 0.0145(14) Uani d . 1 . . O
O41 0.1190(2) 0.0837(4) 0.5392(4) 0.0131(14) Uani d . 1 . . O
O1S 0.9572(6) 0.0000 0.0119(11) 0.087(6) Uiso d S 1 . . O
O2S 0.9309(4) 0.0000 0.1672(7) 0.033(3) Uiso d S 1 . . O
O3S 0.9028(3) 0.1525(6) 0.1128(5) 0.043(2) Uiso d . 1 . . O
O4S 0.9314(4) 0.2206(7) 0.9985(6) 0.058(3) Uiso d . 1 . . O
O5S 0.4352(3) 0.2578(7) 0.4752(6) 0.052(3) Uiso d . 1 . . O
O6S 0.4032(3) 0.2426(6) 0.2334(5) 0.044(2) Uiso d . 1 . . O
O7S 0.4462(4) 0.1290(7) 0.0805(7) 0.065(3) Uiso d . 1 . . O
O8S 0.2027(4) 0.3947(8) 0.2780(7) 0.072(3) Uiso d . 1 . . O
O9S 0.1359(3) 0.1388(5) 0.6860(4) 0.0288(18) Uiso d . 1 . . O
O10S 0.1391(3) 0.2381(5) 0.1286(5) 0.036(2) Uiso d . 1 . . O
O11S 0.2306(5) 0.0000 0.8691(8) 0.048(4) Uiso d S 1 . . O
O12S 0.1434(4) 0.0000 0.7799(7) 0.043(3) Uiso d S 1 . . O
O13S 0.3160(2) 0.1530(5) 0.5312(4) 0.0258(17) Uiso d . 1 . . O
O14S 0.2725(4) 0.0000 0.4967(7) 0.032(3) Uiso d S 1 . . O
O15S 0.1445(8) 0.5000 0.3388(14) 0.117(8) Uiso d S 1 . . O
O16S 0.2259(5) 0.0000 0.6932(9) 0.057(4) Uiso d S 1 . . O
O17S 0.5223(6) 0.1347(12) 0.1843(11) 0.043(5) Uiso d P 0.50 . . O
W1 0.321038(13) 0.10475(2) 0.06040(2) 0.01323(9) Uani d . 1 . . W
W2 0.379104(17) 0.0000 0.21031(3) 0.01162(11) Uani d S 1 . . W
W3 0.265639(12) 0.21944(2) 0.18656(2) 0.01066(8) Uani d . 1 . . W
W4 0.324427(12) 0.11620(2) 0.33244(2) 0.01023(8) Uani d . 1 . . W
W5 0.141090(17) 0.0000 0.16639(3) 0.01075(11) Uani d S 1 . . W
W6 0.041151(12) 0.11540(2) 0.17691(2) 0.01162(8) Uani d . 1 . . W
W7 0.101637(12) 0.22102(2) 0.32628(2) 0.01119(8) Uani d . 1 . . W
W8 0.165378(12) 0.10633(2) 0.48902(2) 0.01024(8) Uani d . 1 . . W
W9 0.076287(17) 0.0000 0.50341(3) 0.00978(11) Uani d S 1 . . W
W10 0.011628(12) 0.11589(2) 0.33834(2) 0.01043(8) Uani d . 1 . . W
Zr1 0.21186(3) 0.13110(5) 0.31672(5) 0.01027(18) Uani d . 1 . . Zr

loop_
_atom_site_aniso_label
_atom_site_aniso_U_11
_atom_site_aniso_U_22
_atom_site_aniso_U_33
_atom_site_aniso_U_12
_atom_site_aniso_U_13
_atom_site_aniso_U_23
As1 0.0056(6) 0.0063(6) 0.0118(6) 0.000 0.0033(5) 0.000
As2 0.0093(6) 0.0062(6) 0.0130(6) 0.000 0.0046(5) 0.000
As3 0.0141(5) 0.0162(5) 0.0183(5) 0.0007(4) 0.0059(4) 0.0019(4)
O1 0.011(5) 0.003(4) 0.015(5) 0.000 0.002(4) 0.000
O2 0.019(4) 0.012(3) 0.023(4) -0.005(3) 0.011(3) -0.012(3)
O3 0.010(3) 0.009(3) 0.018(3) 0.000(3) 0.006(3) 0.005(3)
O4 0.009(3) 0.009(3) 0.022(4) -0.002(3) 0.006(3) 0.002(3)
O5 0.011(3) 0.009(3) 0.013(3) 0.002(3) 0.005(3) -0.002(2)
O6 0.008(3) 0.012(3) 0.016(3) 0.001(3) 0.002(3) 0.001(3)
O7 0.015(3) 0.010(3) 0.016(3) -0.001(3) 0.007(3) -0.001(3)
O8 0.017(5) 0.017(5) 0.015(5) 0.000 0.006(4) 0.000
O9 0.022(4) 0.016(4) 0.028(4) 0.001(3) 0.016(3) 0.006(3)
O10 0.019(4) 0.011(3) 0.023(4) -0.003(3) 0.013(3) -0.003(3)
O11 0.012(5) 0.016(5) 0.034(6) 0.000 0.009(5) 0.000
O12 0.014(4) 0.016(3) 0.019(4) 0.001(3) 0.003(3) -0.002(3)
O13 0.011(5) 0.008(4) 0.020(5) 0.000 0.007(4) 0.000
O14 0.011(3) 0.010(3) 0.022(4) -0.004(3) 0.008(3) -0.001(3)
O15 0.009(3) 0.009(3) 0.021(4) -0.004(3) 0.009(3) -0.002(3)
O16 0.016(4) 0.015(3) 0.016(3) 0.000(3) 0.009(3) 0.003(3)
O17 0.014(3) 0.008(3) 0.015(3) 0.000(3) 0.006(3) -0.002(3)
O18 0.020(4) 0.008(3) 0.029(4) -0.001(3) 0.015(3) 0.003(3)
O19 0.007(4) 0.015(5) 0.012(5) 0.000 0.003(4) 0.000
O20 0.012(3) 0.003(3) 0.020(3) -0.002(2) 0.007(3) -0.001(2)
O21 0.009(3) 0.017(3) 0.019(4) -0.001(3) 0.003(3) -0.003(3)
O22 0.025(4) 0.036(5) 0.029(4) -0.008(4) 0.011(4) -0.002(4)
O23 0.012(5) 0.019(5) 0.019(5) 0.000 0.007(4) 0.000
O24 0.009(3) 0.011(3) 0.019(4) -0.002(3) 0.003(3) -0.004(3)
O25 0.008(5) 0.019(5) 0.018(5) 0.000 0.005(4) 0.000
O26 0.014(4) 0.020(4) 0.023(4) 0.003(3) 0.003(3) 0.003(3)
O27 0.009(3) 0.011(3) 0.018(3) -0.002(3) 0.004(3) 0.000(3)
O28 0.006(3) 0.005(3) 0.026(4) 0.002(2) 0.006(3) 0.001(3)
O29 0.010(5) 0.010(4) 0.008(4) 0.000 0.004(4) 0.000
O30 0.011(3) 0.008(3) 0.022(4) 0.002(3) 0.007(3) 0.008(3)
O31 0.004(4) 0.013(5) 0.014(5) 0.000 0.000(4) 0.000
O32 0.011(3) 0.022(4) 0.020(4) -0.003(3) 0.003(3) -0.007(3)
O34 0.014(4) 0.010(3) 0.043(5) 0.000(3) 0.010(3) 0.002(3)
O35 0.012(3) 0.009(3) 0.020(4) 0.003(3) 0.008(3) 0.002(3)
O36 0.005(4) 0.011(4) 0.019(5) 0.000 0.008(4) 0.000
O37 0.012(3) 0.007(3) 0.030(4) 0.003(3) 0.006(3) 0.003(3)
O38 0.011(3) 0.015(3) 0.013(3) 0.001(3) 0.000(3) -0.001(3)
O39 0.013(5) 0.023(5) 0.023(5) 0.000 0.014(4) 0.000
O40 0.009(3) 0.012(3) 0.023(4) 0.001(3) 0.005(3) 0.001(3)
O41 0.008(3) 0.015(3) 0.017(3) 0.001(3) 0.005(3) -0.002(3)
W1 0.0137(2) 0.01087(18) 0.0180(2) 0.00032(15) 0.00926(16) 0.00254(15)
W2 0.0086(3) 0.0092(2) 0.0191(3) 0.000 0.0074(2) 0.000
W3 0.01027(19) 0.00604(17) 0.01749(19) -0.00063(13) 0.00686(15) 0.00138(14)
W4 0.00735(18) 0.00818(17) 0.01611(19) -0.00149(13) 0.00478(14) -0.00191(14)
W5 0.0075(3) 0.0113(2) 0.0143(3) 0.000 0.0043(2) 0.000
W6 0.00733(18) 0.01180(18) 0.01585(19) 0.00229(14) 0.00324(14) 0.00292(14)
W7 0.00740(18) 0.00674(17) 0.0206(2) 0.00004(13) 0.00579(15) 0.00048(14)
W8 0.00645(18) 0.01066(17) 0.01456(19) -0.00184(14) 0.00447(14) -0.00288(14)
W9 0.0061(2) 0.0106(2) 0.0143(3) 0.000 0.0056(2) 0.000
W10 0.00557(17) 0.00871(17) 0.01802(19) 0.00153(13) 0.00491(14) 0.00081(14)
Zr1 0.0074(4) 0.0084(4) 0.0163(5) -0.0008(3) 0.0053(3) -0.0005(3)

loop_
_atom_type_symbol
_atom_type_description
_atom_type_scat_dispersion_real
_atom_type_scat_dispersion_imag
_atom_type_scat_source
O O 0.0106 0.0060 'International Tables Vol C Tables 4.2.6.8 and 6.1.1.4'
H H 0.0000 0.0000 'International Tables Vol C Tables 4.2.6.8 and 6.1.1.4'
N N 0.0061 0.0033 'International Tables Vol C Tables 4.2.6.8 and 6.1.1.4'
As As 0.0499 2.0058 'International Tables Vol C Tables 4.2.6.8 and 6.1.1.4'
Zr Zr -2.9673 0.5597 'International Tables Vol C Tables 4.2.6.8 and 6.1.1.4'
W W -0.8490 6.8722 'International Tables Vol C Tables 4.2.6.8 and 6.1.1.4'

loop_
_geom_angle_atom_site_label_1
_geom_angle_atom_site_label_2
_geom_angle_atom_site_label_3
_geom_angle_site_symmetry_1
_geom_angle_site_symmetry_3
_geom_angle
O29 As1 O28 . 6 98.7(3)
O29 As1 O28 . . 98.7(3)
O28 As1 O28 6 . 99.5(4)
O17 As2 O17 . 6 101.7(4)
O17 As2 O13 . . 96.0(3)
O17 As2 O13 6 . 96.0(3)
O22 As3 O12 . . 98.7(3)
O22 As3 O16 . . 96.7(3)
O12 As3 O16 . . 97.9(3)
Zr1 O1 Zr1 6 . 154.4(5)
W8 O3 Zr1 . . 159.3(4)
W7 O4 Zr1 . . 158.2(4)
W4 O5 Zr1 . . 130.7(3)
W3 O6 Zr1 . . 131.2(3)
W5 O7 Zr1 . . 146.3(4)
W1 O8 W1 . 6 120.0(5)
W1 O10 W2 . . 119.0(3)
As3 O12 W1 . . 128.2(4)
As2 O13 W2 . . 129.9(5)
As2 O13 W1 . 6 118.9(3)
W2 O13 W1 . 6 93.7(3)
As2 O13 W1 . . 118.9(3)
W2 O13 W1 . . 93.7(3)
W1 O13 W1 6 . 93.1(3)
W1 O14 W3 . . 153.5(4)
W2 O15 W4 . . 147.8(3)
As3 O16 W3 . . 130.5(4)
As2 O17 W4 . . 136.4(3)
As2 O17 W3 . . 120.8(3)
W4 O17 W3 . . 94.6(2)
W4 O19 W4 6 . 154.3(5)
W3 O20 W4 . . 117.3(3)
W6 O24 W5 . . 154.7(4)
W6 O25 W6 . 6 148.9(5)
W6 O27 W10 . . 121.5(3)
As1 O28 W6 . . 118.5(3)
As1 O28 W7 . . 118.6(3)
W6 O28 W7 . . 92.4(2)
As1 O28 W10 . . 133.3(3)
W6 O28 W10 . . 91.3(2)
W7 O28 W10 . . 92.9(2)
As1 O29 W8 . . 118.9(3)
As1 O29 W8 . 6 118.9(3)
W8 O29 W8 . 6 93.3(3)
As1 O29 W9 . . 132.1(5)
W8 O29 W9 . . 92.2(2)
W8 O29 W9 6 . 92.2(2)
W6 O30 W7 . . 121.1(3)
W8 O31 W8 6 . 121.2(4)
W7 O35 W8 . . 144.4(4)
W10 O36 W10 . 6 150.6(5)
W10 O38 W9 . . 152.5(4)
W10 O40 W7 . . 122.7(3)
W9 O41 W8 . . 121.9(3)
O9 W1 O14 . . 102.2(3)
O9 W1 O10 . . 99.3(3)
O14 W1 O10 . . 92.4(3)
O9 W1 O8 . . 99.5(3)
O14 W1 O8 . . 157.8(3)
O10 W1 O8 . . 88.8(3)
O9 W1 O12 . . 101.4(3)
O14 W1 O12 . . 86.5(3)
O10 W1 O12 . . 159.1(3)
O8 W1 O12 . . 84.6(3)
O9 W1 O13 . . 170.1(3)
O14 W1 O13 . . 85.6(3)
O10 W1 O13 . . 74.0(3)
O8 W1 O13 . . 73.4(3)
O12 W1 O13 . . 85.1(3)
O11 W2 O15 . . 102.8(3)
O11 W2 O15 . 6 102.8(3)
O15 W2 O15 . 6 90.9(4)
O11 W2 O10 . 6 96.9(3)
O15 W2 O10 . 6 159.7(3)
O15 W2 O10 6 6 89.1(3)
O11 W2 O10 . . 96.9(3)
O15 W2 O10 . . 89.1(3)
O15 W2 O10 6 . 159.7(3)
O10 W2 O10 6 . 84.1(4)
O11 W2 O13 . . 166.5(4)
O15 W2 O13 . . 86.6(3)
O15 W2 O13 6 . 86.6(3)
O10 W2 O13 6 . 73.2(3)
O10 W2 O13 . . 73.2(3)
O18 W3 O6 . . 101.6(3)
O18 W3 O20 . . 98.8(3)
O6 W3 O20 . . 93.1(3)
O18 W3 O16 . . 101.2(3)
O6 W3 O16 . . 89.8(3)
O20 W3 O16 . . 158.8(3)
O18 W3 O14 . . 96.5(3)
O6 W3 O14 . . 161.7(3)
O20 W3 O14 . . 87.0(3)
O16 W3 O14 . . 83.8(3)
O18 W3 O17 . . 171.7(3)
O6 W3 O17 . . 80.5(3)
O20 W3 O17 . . 73.0(2)
O16 W3 O17 . . 86.8(3)
O14 W3 O17 . . 82.0(2)
O21 W4 O5 . . 100.0(3)
O21 W4 O19 . . 100.4(3)
O5 W4 O19 . . 94.1(3)
O21 W4 O20 . . 97.6(3)
O5 W4 O20 . . 92.2(3)
O19 W4 O20 . . 159.6(3)
O21 W4 O15 . . 95.9(3)
O5 W4 O15 . . 164.0(3)
O19 W4 O15 . . 83.0(3)
O20 W4 O15 . . 85.6(3)
O21 W4 O17 . . 171.7(3)
O5 W4 O17 . . 81.5(3)
O19 W4 O17 . . 87.5(3)
O20 W4 O17 . . 74.1(2)
O15 W4 O17 . . 82.7(2)
O23 W5 O7 . . 104.9(3)
O23 W5 O7 . 6 104.9(3)
O7 W5 O7 . 6 92.1(4)
O23 W5 O24 . 6 102.2(3)
O7 W5 O24 . 6 152.1(3)
O7 W5 O24 6 6 87.3(3)
O23 W5 O24 . . 102.2(3)
O7 W5 O24 . . 87.3(3)
O7 W5 O24 6 . 152.1(3)
O24 W5 O24 6 . 80.5(4)
O26 W6 O24 . . 101.8(3)
O26 W6 O25 . . 101.3(4)
O24 W6 O25 . . 86.1(3)
O26 W6 O27 . . 100.8(3)
O24 W6 O27 . . 157.3(3)
O25 W6 O27 . . 88.3(3)
O26 W6 O30 . . 99.3(3)
O24 W6 O30 . . 90.2(3)
O25 W6 O30 . . 159.4(3)
O27 W6 O30 . . 87.3(3)
O26 W6 O28 . . 171.2(3)
O24 W6 O28 . . 83.7(2)
O25 W6 O28 . . 85.8(3)
O27 W6 O28 . . 74.0(2)
O30 W6 O28 . . 73.6(2)
O34 W7 O4 . . 103.5(3)
O34 W7 O35 . . 102.0(3)
O4 W7 O35 . . 90.1(3)
O34 W7 O30 . . 99.5(3)
O4 W7 O30 . . 91.9(3)
O35 W7 O30 . . 157.3(3)
O34 W7 O40 . . 97.2(3)
O4 W7 O40 . . 159.2(3)
O35 W7 O40 . . 85.4(3)
O30 W7 O40 . . 84.7(3)
O34 W7 O28 . . 166.6(3)
O4 W7 O28 . . 88.0(2)
O35 W7 O28 . . 84.6(3)
O30 W7 O28 . . 72.8(2)
O40 W7 O28 . . 71.4(2)
O32 W8 O3 . . 104.2(3)
O32 W8 O35 . . 101.9(3)
O3 W8 O35 . . 89.5(3)
O32 W8 O31 . . 99.0(3)
O3 W8 O31 . . 93.3(3)
O35 W8 O31 . . 157.6(3)
O32 W8 O41 . . 96.8(3)
O3 W8 O41 . . 159.0(3)
O35 W8 O41 . . 85.0(3)
O31 W8 O41 . . 84.5(3)
O32 W8 O29 . . 167.0(3)
O3 W8 O29 . . 86.5(3)
O35 W8 O29 . . 85.4(2)
O31 W8 O29 . . 72.6(3)
O41 W8 O29 . . 72.9(3)
O39 W9 O41 . . 100.2(3)
O39 W9 O41 . 6 100.2(3)
O41 W9 O41 . 6 89.1(4)
O39 W9 O38 . 6 102.2(3)
O41 W9 O38 . 6 157.5(3)
O41 W9 O38 6 6 88.8(3)
O39 W9 O38 . . 102.2(3)
O41 W9 O38 . . 88.8(3)
O41 W9 O38 6 . 157.5(3)
O38 W9 O38 6 . 84.6(4)
O39 W9 O29 . . 170.2(4)
O41 W9 O29 . . 73.0(2)
O41 W9 O29 6 . 73.0(2)
O38 W9 O29 6 . 85.0(2)
O38 W9 O29 . . 85.0(2)
O37 W10 O40 . . 99.4(3)
O37 W10 O38 . . 102.9(3)
O40 W10 O38 . . 90.0(3)
O37 W10 O36 . . 104.0(3)
O40 W10 O36 . . 156.5(3)
O38 W10 O36 . . 86.6(3)
O37 W10 O27 . . 99.2(3)
O40 W10 O27 . . 87.3(3)
O38 W10 O27 . . 157.9(3)
O36 W10 O27 . . 87.3(3)
O37 W10 O28 . . 169.3(3)
O40 W10 O28 . . 73.1(2)
O38 W10 O28 . . 85.0(3)
O36 W10 O28 . . 83.5(3)
O27 W10 O28 . . 73.3(2)
O7 Zr1 O5 . . 131.9(2)
O7 Zr1 O6 . . 80.9(2)
O5 Zr1 O6 . . 83.7(2)
O7 Zr1 O3 . . 121.1(2)
O5 Zr1 O3 . . 94.0(2)
O6 Zr1 O3 . . 148.9(2)
O7 Zr1 O4 . . 77.5(3)
O5 Zr1 O4 . . 147.9(2)
O6 Zr1 O4 . . 90.1(2)
O3 Zr1 O4 . . 75.5(2)
O7 Zr1 O1 . . 78.6(3)
O5 Zr1 O1 . . 79.5(3)
O6 Zr1 O1 . . 133.0(3)
O3 Zr1 O1 . . 76.2(3)
O4 Zr1 O1 . . 125.2(3)
O7 Zr1 O2 . . 142.1(3)
O5 Zr1 O2 . . 72.7(2)
O6 Zr1 O2 . . 73.4(2)
O3 Zr1 O2 . . 76.3(2)
O4 Zr1 O2 . . 75.3(2)
O1 Zr1 O2 . . 139.1(3)

loop_
_geom_bond_atom_site_label_1
_geom_bond_atom_site_label_2
_geom_bond_site_symmetry_2
_geom_bond_distance
_geom_bond_publ_flag
As1 O29 . 1.767(8) ?
As1 O28 6 1.770(6) ?
As1 O28 . 1.770(6) ?
As2 O17 . 1.770(6) ?
As2 O17 6 1.770(6) ?
As2 O13 . 1.826(9) ?
As3 O22 . 1.770(8) ?
As3 O12 . 1.772(7) ?
As3 O16 . 1.787(6) ?
N1 O17S . 1.48(4) ?
N4 N4 2_656 1.90(7) ?
O1 Zr1 6 2.150(2) ?
O1 Zr1 . 2.150(2) ?
O2 Zr1 . 2.327(6) ?
O3 W8 . 1.801(6) ?
O3 Zr1 . 2.130(6) ?
O4 W7 . 1.811(6) ?
O4 Zr1 . 2.136(6) ?
O5 W4 . 1.816(6) ?
O5 Zr1 . 2.107(6) ?
O6 W3 . 1.823(6) ?
O6 Zr1 . 2.123(6) ?
O7 W5 . 1.807(6) ?
O7 Zr1 . 2.093(7) ?
O8 W1 . 1.934(5) ?
O8 W1 6 1.934(5) ?
O9 W1 . 1.711(7) ?
O10 W1 . 1.902(7) ?
O10 W2 . 1.984(7) ?
O11 W2 . 1.729(10) ?
O12 W1 . 1.946(7) ?
O13 W2 . 2.281(9) ?
O13 W1 6 2.308(6) ?
O13 W1 . 2.308(6) ?
O14 W1 . 1.865(6) ?
O14 W3 . 1.995(6) ?
O15 W2 . 1.849(6) ?
O15 W4 . 2.001(6) ?
O16 W3 . 1.952(7) ?
O17 W4 . 2.209(7) ?
O17 W3 . 2.276(6) ?
O18 W3 . 1.716(6) ?
O19 W4 6 1.906(2) ?
O19 W4 . 1.906(2) ?
O20 W3 . 1.917(7) ?
O20 W4 . 1.940(6) ?
O21 W4 . 1.723(7) ?
O23 W5 . 1.738(9) ?
O24 W6 . 1.884(6) ?
O24 W5 . 1.968(6) ?
O25 W6 . 1.916(2) ?
O25 W6 6 1.916(2) ?
O26 W6 . 1.713(7) ?
O27 W6 . 1.919(6) ?
O27 W10 . 1.922(6) ?
O28 W6 . 2.329(7) ?
O28 W7 . 2.347(6) ?
O28 W10 . 2.357(6) ?
O29 W8 . 2.338(6) ?
O29 W8 6 2.338(6) ?
O29 W9 . 2.388(8) ?
O30 W6 . 1.928(6) ?
O30 W7 . 1.949(7) ?
O31 W8 6 1.952(4) ?
O31 W8 . 1.952(4) ?
O32 W8 . 1.724(7) ?
O34 W7 . 1.714(7) ?
O35 W7 . 1.902(7) ?
O35 W8 . 1.932(6) ?
O36 W10 . 1.916(2) ?
O36 W10 6 1.916(2) ?
O37 W10 . 1.719(6) ?
O38 W10 . 1.885(6) ?
O38 W9 . 1.924(6) ?
O39 W9 . 1.690(9) ?
O40 W10 . 1.884(6) ?
O40 W7 . 2.000(6) ?
O41 W9 . 1.907(6) ?
O41 W8 . 1.986(6) ?
W2 O15 6 1.849(6) ?
W2 O10 6 1.984(7) ?
W5 O7 6 1.807(6) ?
W5 O24 6 1.968(6) ?
W9 O41 6 1.907(6) ?
W9 O38 6 1.924(6) ?
